data_4346867
loop_
_publ_author_name
'Mognon, Lorenzo'
'Benet-Buchholz, Jordi'
'Llobet, Antoni'

_publ_section_title
;
 Single Site Isomeric Ru WOCs with an Electron-Withdrawing Group:
 Synthesis, Electrochemical Characterization, and Reactivity.
;
_journal_issue 24
_journal_name_full 'Inorganic chemistry'
_journal_page_first 11948
_journal_page_last 11957
_journal_paper_doi 10.1021/acs.inorgchem.5b02260
_journal_volume 54
_journal_year 2015
_chemical_formula_sum 'C26 H28 Cl2 N6 O13 Ru'
_chemical_formula_weight 804.51
_space_group_IT_number 14
_space_group_name_Hall '-P 2yn'
_space_group_name_H-M_alt 'P 1 21/n 1'
_symmetry_cell_setting monoclinic
_symmetry_space_group_name_H-M 'P 1 21/n 1'
_atom_sites_solution_hydrogens mixed
_audit_creation_method SHELXL-2014
_cell_angle_alpha 90
_cell_angle_beta 101.366(2)
_cell_angle_gamma 90
_cell_formula_units_Z 4
_cell_length_a 8.4167(6)
_cell_length_b 19.4697(12)
_cell_length_c 19.9959(14)
_cell_measurement_reflns_used 6559
_cell_measurement_temperature 100(2)
_cell_measurement_theta_max 26.15
_cell_measurement_theta_min 2.33
_cell_volume 3212.5(4)
_computing_cell_refinement 'Bruker APEX2 v2011.4-0'
_computing_data_collection 'Bruker APEX2 v2011.4-0'
_computing_data_reduction 'Bruker SAINT V7.60A'
_computing_molecular_graphics 'Bruker SHELXTL'
_computing_publication_material 'Bruker SHELXTL'
_computing_structure_refinement 'SHELXL-2014 (Sheldrick, 2014)'
_computing_structure_solution 'SHELXS-2014 (Sheldrick, 2014)'
_diffrn_ambient_temperature 100(2)
_diffrn_detector_area_resol_mean 512
_diffrn_detector_type '4K CCD area detector APEX II'
_diffrn_measured_fraction_theta_full 0.999
_diffrn_measured_fraction_theta_max 0.998
_diffrn_measurement_device_type 'APEX DUO Kappa 4-axis goniometer'
_diffrn_measurement_method
;
 Fullsphere data collection, phi and omega scans
;
_diffrn_measurement_specimen_support 'magnetic support with MicroMount'
_diffrn_radiation_monochromator 'Quazar MX Multilayer Optics'
_diffrn_radiation_type MoK\a
_diffrn_radiation_wavelength 0.71073
_diffrn_reflns_av_R_equivalents 0.0780
_diffrn_reflns_av_unetI/netI 0.0657
_diffrn_reflns_Laue_measured_fraction_full 0.999
_diffrn_reflns_Laue_measured_fraction_max 0.998
_diffrn_reflns_limit_h_max 10
_diffrn_reflns_limit_h_min -10
_diffrn_reflns_limit_k_max 19
_diffrn_reflns_limit_k_min -24
_diffrn_reflns_limit_l_max 22
_diffrn_reflns_limit_l_min -25
_diffrn_reflns_number 32844
_diffrn_reflns_point_group_measured_fraction_full 0.999
_diffrn_reflns_point_group_measured_fraction_max 0.998
_diffrn_reflns_theta_full 25.242
_diffrn_reflns_theta_max 26.421
_diffrn_reflns_theta_min 2.078
_diffrn_source 'Microfocus source E025 IuS'
_diffrn_source_current 0.6
_diffrn_source_power 50
_diffrn_source_size '0.2 mm x 0.2 mm fine focus'
_diffrn_source_type 'Bruker APEX DUO'
_exptl_absorpt_coefficient_mu 0.729
_exptl_absorpt_correction_T_max 0.986
_exptl_absorpt_correction_T_min 0.565
_exptl_absorpt_correction_type empirical
_exptl_absorpt_process_details
; 
 SADABS Version 2008/1 Bruker-Nonius
 Blessing, Acta Cryst. (1995) A51 33-38
;
_exptl_crystal_colour red
_exptl_crystal_density_diffrn 1.663
_exptl_crystal_description needle
_exptl_crystal_F_000 1632
_exptl_crystal_size_max 0.45
_exptl_crystal_size_mid 0.02
_exptl_crystal_size_min 0.02
_refine_diff_density_max 1.667
_refine_diff_density_min -1.096
_refine_diff_density_rms 0.108
_refine_ls_extinction_method none
_refine_ls_goodness_of_fit_ref 1.019
_refine_ls_hydrogen_treatment noref
_refine_ls_matrix_type full
_refine_ls_number_parameters 485
_refine_ls_number_reflns 6595
_refine_ls_number_restraints 107
_refine_ls_restrained_S_all 1.078
_refine_ls_R_factor_all 0.0735
_refine_ls_R_factor_gt 0.0469
_refine_ls_shift/su_max 0.001
_refine_ls_shift/su_mean 0.000
_refine_ls_structure_factor_coef Fsqd
_refine_ls_weighting_details 'w=1/[\s^2^(Fo^2^)+(0.0551P)^2^+4.7519P] where P=(Fo^2^+2Fc^2^)/3'
_refine_ls_weighting_scheme calc
_refine_ls_wR_factor_gt 0.1074
_refine_ls_wR_factor_ref 0.1208
_reflns_Friedel_coverage 0.000
_reflns_number_gt 4895
_reflns_number_total 6595
_reflns_threshold_expression 'I > 2\s(I)'
_cod_data_source_file ic5b02260_si_002.cif
_cod_data_source_block mo_LM505C_0m
_cod_depositor_comments
;
The following automatic conversions were performed:

data item '_symmetry_cell_setting' value 'Monoclinic' was changed to
'monoclinic' in accordance with the
/home/saulius/struct/COD-crude-data/automatic-downloads/DataCite-retrospective/ACS/depositions/lib/dictionaries/cif_core.dic
dictionary named 'cif_core.dic' version 2.4.2 last updated on
2011-04-26.

Automatic conversion script
Id: cif_fix_values 6909 2019-04-08 15:41:33Z antanas 
;
_cod_original_sg_symbol_H-M P2(1)/n
_cod_database_code 4346867
_shelx_space_group_comment
;
The symmetry employed for this shelxl refinement is uniquely defined
by the following loop, which should always be used as a source of
symmetry information in preference to the above space-group names.
They are only intended as comments.
;
_shelx_estimated_absorpt_t_min 0.735
_shelx_estimated_absorpt_t_max 0.986
_shelxl_version_number 2014-3

loop_
_space_group_symop_operation_xyz
'x, y, z'
'-x+1/2, y+1/2, -z+1/2'
'-x, -y, -z'
'x-1/2, -y-1/2, z-1/2'

loop_
_atom_site_label
_atom_site_type_symbol
_atom_site_fract_x
_atom_site_fract_y
_atom_site_fract_z
_atom_site_U_iso_or_equiv
_atom_site_adp_type
_atom_site_occupancy
_atom_site_site_symmetry_order
_atom_site_calc_flag
_atom_site_refinement_flags_posn
_atom_site_refinement_flags_adp
_atom_site_refinement_flags_occupancy
_atom_site_disorder_assembly
_atom_site_disorder_group
Ru1 Ru 0.97718(4) 0.69696(2) 0.09808(2) 0.01678(11) Uani 1 1 d . . . . .
N1 N 1.0844(4) 0.61197(16) 0.15488(15) 0.0195(7) Uani 1 1 d . . . . .
N2 N 0.8706(4) 0.61619(16) 0.04370(15) 0.0184(7) Uani 1 1 d . . . . .
N3 N 0.7565(4) 0.60855(15) -0.01294(15) 0.0186(7) Uani 1 1 d . . . . .
H3N H 0.7139 0.6424 -0.0397 0.022 Uiso 1 1 calc R U . . .
N4 N 0.7787(4) 0.71178(16) 0.14387(15) 0.0202(7) Uani 1 1 d . . . . .
N5 N 0.8732(4) 0.77520(15) 0.04466(15) 0.0173(7) Uani 1 1 d . . . . .
N6 N 1.1406(4) 0.71497(15) 0.03500(15) 0.0189(7) Uani 1 1 d . . . . .
O1 O 0.5089(4) 0.56994(14) -0.11458(13) 0.0254(7) Uani 1 1 d . . . . .
O2 O 0.5593(4) 0.45787(15) -0.09299(15) 0.0353(8) Uani 1 1 d . . . . .
O3 O 1.1053(4) 0.76993(14) 0.16609(13) 0.0230(6) Uani 1 1 d D . . . .
H3O1 H 1.076(6) 0.7650(18) 0.2038(13) 0.034 Uiso 1 1 d D U . . .
H3O2 H 1.091(6) 0.8117(8) 0.1552(18) 0.034 Uiso 1 1 d D U . . .
C1 C 1.1996(5) 0.6141(2) 0.21180(19) 0.0234(9) Uani 1 1 d . . . . .
H1 H 1.2409 0.6576 0.2285 0.028 Uiso 1 1 calc R U . . .
C2 C 1.2604(6) 0.5561(2) 0.2470(2) 0.0272(10) Uani 1 1 d . . . . .
H2 H 1.3423 0.5598 0.2870 0.033 Uiso 1 1 calc R U . . .
C3 C 1.2011(5) 0.4923(2) 0.2237(2) 0.0255(10) Uani 1 1 d . . . . .
H3 H 1.2405 0.4517 0.2478 0.031 Uiso 1 1 calc R U . . .
C4 C 1.0836(6) 0.4888(2) 0.1649(2) 0.0253(10) Uani 1 1 d . . . . .
H4 H 1.0425 0.4455 0.1474 0.030 Uiso 1 1 calc R U . . .
C5 C 1.0263(5) 0.54885(19) 0.13178(18) 0.0200(9) Uani 1 1 d . . . . .
C6 C 0.9040(5) 0.55253(18) 0.06941(18) 0.0198(9) Uani 1 1 d . . . . .
C7 C 0.8076(5) 0.5045(2) 0.02845(19) 0.0207(9) Uani 1 1 d . . . . .
H7 H 0.8063 0.4562 0.0351 0.025 Uiso 1 1 calc R U . . .
C8 C 0.7156(5) 0.54117(19) -0.02330(19) 0.0196(8) Uani 1 1 d . . . . .
C9 C 0.5882(5) 0.5177(2) -0.08022(19) 0.0232(9) Uani 1 1 d . . . . .
C10 C 0.3850(6) 0.5525(2) -0.1744(2) 0.0304(11) Uani 1 1 d . . . . .
H10A H 0.3172 0.5141 -0.1635 0.036 Uiso 1 1 calc R U . . .
H10B H 0.4367 0.5382 -0.2126 0.036 Uiso 1 1 calc R U . . .
C11 C 0.2827(6) 0.6152(2) -0.1939(2) 0.0371(12) Uani 1 1 d . . . . .
H11A H 0.2344 0.6296 -0.1554 0.056 Uiso 1 1 calc R U . . .
H11B H 0.1965 0.6046 -0.2332 0.056 Uiso 1 1 calc R U . . .
H11C H 0.3504 0.6524 -0.2060 0.056 Uiso 1 1 calc R U . . .
C12 C 0.7410(6) 0.6789(2) 0.1977(2) 0.0246(10) Uani 1 1 d . . . . .
H12 H 0.8054 0.6409 0.2165 0.030 Uiso 1 1 calc R U . . .
C13 C 0.6118(6) 0.6983(2) 0.2267(2) 0.0308(10) Uani 1 1 d . . . . .
H13 H 0.5896 0.6745 0.2653 0.037 Uiso 1 1 calc R U . . .
C14 C 0.5151(6) 0.7528(2) 0.1990(2) 0.0289(10) Uani 1 1 d . . . . .
H14 H 0.4261 0.7670 0.2183 0.035 Uiso 1 1 calc R U . . .
C15 C 0.5506(5) 0.7859(2) 0.1428(2) 0.0245(9) Uani 1 1 d . . . . .
H15 H 0.4836 0.8225 0.1222 0.029 Uiso 1 1 calc R U . . .
C16 C 0.6833(5) 0.76607(19) 0.11630(18) 0.0205(9) Uani 1 1 d . . . . .
C17 C 0.7349(5) 0.80108(19) 0.05905(19) 0.0190(8) Uani 1 1 d . . . . .
C18 C 0.6622(5) 0.8574(2) 0.0225(2) 0.0242(9) Uani 1 1 d . . . . .
H18 H 0.5622 0.8749 0.0305 0.029 Uiso 1 1 calc R U . . .
C19 C 0.7369(6) 0.8874(2) -0.0253(2) 0.0261(10) Uani 1 1 d . . . . .
H19 H 0.6872 0.9256 -0.0507 0.031 Uiso 1 1 calc R U . . .
C20 C 0.8835(6) 0.8629(2) -0.03696(19) 0.0251(10) Uani 1 1 d . . . . .
H20 H 0.9372 0.8850 -0.0686 0.030 Uiso 1 1 calc R U . . .
C21 C 0.9500(5) 0.80517(19) -0.00143(18) 0.0188(8) Uani 1 1 d . . . . .
C22 C 1.0996(5) 0.7699(2) -0.00835(18) 0.0211(9) Uani 1 1 d . . . . .
C23 C 1.1950(6) 0.7886(2) -0.0541(2) 0.0259(10) Uani 1 1 d . . . . .
H23 H 1.1646 0.8265 -0.0838 0.031 Uiso 1 1 calc R U . . .
C24 C 1.3338(6) 0.7526(2) -0.0570(2) 0.0287(10) Uani 1 1 d . . . . .
H24 H 1.4007 0.7655 -0.0880 0.034 Uiso 1 1 calc R U . . .
C25 C 1.3741(6) 0.6972(2) -0.0139(2) 0.0294(10) Uani 1 1 d . . . . .
H25 H 1.4682 0.6708 -0.0156 0.035 Uiso 1 1 calc R U . . .
C26 C 1.2764(5) 0.6804(2) 0.0319(2) 0.0227(9) Uani 1 1 d . . . . .
H26 H 1.3069 0.6430 0.0622 0.027 Uiso 1 1 calc R U . . .
Cl1A Cl 0.21841(13) 0.77192(5) 0.34055(4) 0.0225(2) Uani 1 1 d D . . . .
O1A O 0.1923(4) 0.77396(13) 0.40983(12) 0.0234(6) Uani 1 1 d D . . . .
O2A O 0.3425(4) 0.72355(15) 0.33474(13) 0.0302(7) Uani 1 1 d D . . . .
O3A O 0.2635(4) 0.83813(14) 0.32091(15) 0.0401(9) Uani 1 1 d D . . . .
O4A O 0.0689(4) 0.75074(15) 0.29683(13) 0.0316(7) Uani 1 1 d D . . . .
Cl1B Cl 0.7691(5) 0.5210(2) 0.3684(3) 0.0385(11) Uani 0.6 1 d D U P A 1
O1B O 0.9134(8) 0.5256(4) 0.4196(4) 0.072(2) Uani 0.6 1 d D U P A 1
O2B O 0.7379(9) 0.4520(2) 0.3456(3) 0.0554(17) Uani 0.6 1 d D U P A 1
O3B O 0.6361(8) 0.5365(4) 0.4012(4) 0.089(2) Uani 0.6 1 d D U P A 1
O4B O 0.7661(12) 0.5656(4) 0.3124(4) 0.114(3) Uani 0.6 1 d D U P A 1
Cl1' Cl 0.7948(7) 0.5327(3) 0.3707(3) 0.0273(12) Uani 0.4 1 d D U P B 2
O1B' O 0.8611(11) 0.4743(4) 0.3431(4) 0.050(2) Uani 0.4 1 d D U P B 2
O2B' O 0.8274(12) 0.5958(4) 0.3401(4) 0.054(2) Uani 0.4 1 d D U P B 2
O3B' O 0.6230(8) 0.5274(6) 0.3617(5) 0.063(3) Uani 0.4 1 d D U P B 2
O4B' O 0.8611(10) 0.5384(5) 0.4425(3) 0.032(2) Uani 0.4 1 d D U P B 2
O1W O 0.0851(4) 0.90218(14) 0.13955(15) 0.0360(8) Uani 1 1 d D . . . .
H1W1 H -0.0073 0.9125 0.1156 0.054 Uiso 1 1 d DR U . . .
H1W2 H 0.1516 0.9129 0.1141 0.054 Uiso 1 1 d DR U . . .
O2W O 0.3159(5) 0.93396(18) 0.0663(2) 0.0628(12) Uani 1 1 d D . . . .
H2W1 H 0.4022 0.9505 0.0897 0.094 Uiso 1 1 d DR U . . .
H2W2 H 0.3100 0.9482 0.0260 0.094 Uiso 1 1 d DR U . . .

loop_
_atom_site_aniso_label
_atom_site_aniso_U_11
_atom_site_aniso_U_22
_atom_site_aniso_U_33
_atom_site_aniso_U_23
_atom_site_aniso_U_13
_atom_site_aniso_U_12
Ru1 0.02195(19) 0.01033(16) 0.01782(16) 0.00016(12) 0.00329(12) 0.00226(14)
N1 0.023(2) 0.0147(16) 0.0194(15) -0.0026(12) 0.0020(14) 0.0005(14)
N2 0.022(2) 0.0158(17) 0.0169(15) 0.0013(12) 0.0027(14) 0.0028(14)
N3 0.025(2) 0.0117(16) 0.0173(15) 0.0010(12) 0.0007(14) 0.0012(14)
N4 0.027(2) 0.0169(17) 0.0174(15) -0.0030(12) 0.0050(14) 0.0004(15)
N5 0.0217(19) 0.0122(16) 0.0174(15) -0.0021(12) 0.0021(14) -0.0006(14)
N6 0.024(2) 0.0129(16) 0.0187(15) -0.0035(12) 0.0028(14) 0.0003(14)
O1 0.0297(18) 0.0176(15) 0.0261(14) 0.0016(11) -0.0016(13) -0.0016(13)
O2 0.040(2) 0.0172(16) 0.0412(18) -0.0027(13) -0.0100(16) -0.0002(14)
O3 0.0269(18) 0.0194(15) 0.0211(14) -0.0021(11) 0.0011(13) 0.0030(13)
C1 0.028(3) 0.018(2) 0.023(2) -0.0039(16) 0.0029(18) 0.0032(18)
C2 0.030(3) 0.023(2) 0.026(2) -0.0016(17) -0.0003(18) 0.0062(19)
C3 0.028(3) 0.019(2) 0.028(2) 0.0040(16) 0.0021(19) 0.0067(19)
C4 0.033(3) 0.014(2) 0.028(2) 0.0011(16) 0.0046(19) 0.0037(18)
C5 0.025(2) 0.015(2) 0.0203(19) -0.0002(15) 0.0045(17) -0.0007(17)
C6 0.028(2) 0.0104(19) 0.0212(19) 0.0003(14) 0.0043(17) 0.0035(17)
C7 0.026(2) 0.0120(19) 0.0235(19) 0.0000(15) 0.0028(17) 0.0011(17)
C8 0.023(2) 0.0120(19) 0.0243(19) -0.0009(15) 0.0055(17) 0.0001(17)
C9 0.025(2) 0.021(2) 0.0227(19) -0.0010(16) 0.0010(17) 0.0010(18)
C10 0.035(3) 0.026(2) 0.025(2) -0.0048(17) -0.0076(19) -0.001(2)
C11 0.036(3) 0.026(2) 0.043(3) 0.005(2) -0.009(2) -0.002(2)
C12 0.032(3) 0.018(2) 0.024(2) 0.0033(15) 0.0048(19) -0.0015(18)
C13 0.034(3) 0.035(3) 0.026(2) 0.0038(19) 0.0128(19) -0.004(2)
C14 0.029(3) 0.029(2) 0.031(2) -0.0052(18) 0.010(2) 0.001(2)
C15 0.021(2) 0.024(2) 0.028(2) -0.0014(16) 0.0035(18) 0.0022(18)
C16 0.025(2) 0.015(2) 0.0205(18) -0.0036(15) 0.0015(17) -0.0001(17)
C17 0.019(2) 0.0139(19) 0.0232(18) -0.0039(15) 0.0032(16) 0.0014(17)
C18 0.022(2) 0.017(2) 0.033(2) -0.0020(17) 0.0031(18) 0.0082(18)
C19 0.036(3) 0.015(2) 0.026(2) 0.0048(16) 0.0025(19) 0.0107(19)
C20 0.036(3) 0.017(2) 0.0224(19) -0.0003(16) 0.0050(18) -0.0019(19)
C21 0.023(2) 0.0140(19) 0.0185(17) -0.0029(15) 0.0026(16) 0.0000(17)
C22 0.028(3) 0.016(2) 0.0193(18) -0.0033(15) 0.0032(17) -0.0021(18)
C23 0.030(3) 0.022(2) 0.027(2) -0.0024(16) 0.0082(18) -0.0047(19)
C24 0.027(3) 0.033(2) 0.026(2) -0.0068(18) 0.0071(18) -0.004(2)
C25 0.026(3) 0.031(2) 0.032(2) -0.0088(19) 0.0081(19) 0.003(2)
C26 0.023(2) 0.018(2) 0.027(2) -0.0047(16) 0.0037(18) 0.0023(17)
Cl1A 0.0294(6) 0.0177(5) 0.0204(4) -0.0001(4) 0.0047(4) -0.0026(4)
O1A 0.0326(18) 0.0160(14) 0.0210(13) -0.0007(11) 0.0036(12) 0.0004(13)
O2A 0.034(2) 0.0341(17) 0.0235(14) -0.0021(12) 0.0071(13) 0.0061(15)
O3A 0.061(3) 0.0220(17) 0.0416(18) 0.0035(13) 0.0190(17) -0.0131(16)
O4A 0.0309(19) 0.0369(18) 0.0251(15) -0.0021(13) 0.0009(13) -0.0041(15)
Cl1B 0.044(2) 0.0243(17) 0.0438(17) 0.0054(12) 0.0012(14) 0.0006(14)
O1B 0.052(4) 0.066(5) 0.086(5) 0.005(4) -0.019(4) -0.016(4)
O2B 0.081(5) 0.031(3) 0.049(3) -0.005(2) -0.001(3) 0.001(3)
O3B 0.064(4) 0.085(5) 0.122(6) -0.035(5) 0.029(4) 0.011(4)
O4B 0.152(7) 0.080(5) 0.095(5) 0.055(4) -0.012(4) -0.043(5)
Cl1' 0.028(2) 0.019(2) 0.034(2) -0.0013(16) 0.0044(17) 0.0041(18)
O1B' 0.059(5) 0.043(4) 0.043(4) -0.021(4) -0.003(4) 0.026(4)
O2B' 0.079(6) 0.036(4) 0.049(5) 0.018(4) 0.016(5) 0.017(4)
O3B' 0.023(4) 0.105(7) 0.056(5) -0.031(5) -0.004(4) 0.007(4)
O4B' 0.027(4) 0.046(5) 0.023(3) -0.004(3) 0.007(3) 0.000(4)
O1W 0.047(2) 0.0222(16) 0.0354(17) 0.0007(13) -0.0004(15) -0.0019(15)
O2W 0.056(3) 0.030(2) 0.109(3) 0.014(2) 0.032(2) 0.0066(19)

loop_
_atom_type_symbol
_atom_type_description
_atom_type_scat_dispersion_real
_atom_type_scat_dispersion_imag
_atom_type_scat_source
C C 0.0033 0.0016 'International Tables Vol C Tables 4.2.6.8 and 6.1.1.4'
H H 0.0000 0.0000 'International Tables Vol C Tables 4.2.6.8 and 6.1.1.4'
N N 0.0061 0.0033 'International Tables Vol C Tables 4.2.6.8 and 6.1.1.4'
O O 0.0106 0.0060 'International Tables Vol C Tables 4.2.6.8 and 6.1.1.4'
Cl Cl 0.1484 0.1585 'International Tables Vol C Tables 4.2.6.8 and 6.1.1.4'
Ru Ru -1.2594 0.8363 'International Tables Vol C Tables 4.2.6.8 and 6.1.1.4'

loop_
_geom_angle_atom_site_label_1
_geom_angle_atom_site_label_2
_geom_angle_atom_site_label_3
_geom_angle
N5 Ru1 N2 102.00(12)
N5 Ru1 N6 79.38(13)
N2 Ru1 N6 94.70(12)
N5 Ru1 N4 79.69(13)
N2 Ru1 N4 92.00(13)
N6 Ru1 N4 158.93(12)
N5 Ru1 N1 178.87(13)
N2 Ru1 N1 77.07(12)
N6 Ru1 N1 101.31(13)
N4 Ru1 N1 99.65(13)
N5 Ru1 O3 86.84(12)
N2 Ru1 O3 171.11(11)
N6 Ru1 O3 87.83(12)
N4 Ru1 O3 88.61(12)
N1 Ru1 O3 94.08(11)
C1 N1 C5 117.6(3)
C1 N1 Ru1 126.4(3)
C5 N1 Ru1 115.9(2)
N3 N2 C6 106.3(3)
N3 N2 Ru1 135.2(2)
C6 N2 Ru1 118.2(2)
N2 N3 C8 110.7(3)
C12 N4 C16 118.4(4)
C12 N4 Ru1 128.7(3)
C16 N4 Ru1 112.7(3)
C17 N5 C21 122.0(3)
C17 N5 Ru1 118.9(3)
C21 N5 Ru1 118.8(3)
C26 N6 C22 118.1(3)
C26 N6 Ru1 128.3(3)
C22 N6 Ru1 113.6(3)
C9 O1 C10 116.6(3)
N1 C1 C2 122.9(4)
C1 C2 C3 119.4(4)
C4 C3 C2 118.7(4)
C3 C4 C5 119.3(4)
N1 C5 C4 122.0(4)
N1 C5 C6 113.0(3)
C4 C5 C6 125.0(3)
N2 C6 C7 109.8(3)
N2 C6 C5 115.5(3)
C7 C6 C5 134.7(3)
C8 C7 C6 105.8(3)
N3 C8 C7 107.5(3)
N3 C8 C9 122.6(3)
C7 C8 C9 129.8(4)
O2 C9 O1 124.7(4)
O2 C9 C8 123.2(4)
O1 C9 C8 112.1(3)
O1 C10 C11 107.7(3)
N4 C12 C13 122.4(4)
C12 C13 C14 119.4(4)
C15 C14 C13 118.7(4)
C14 C15 C16 120.1(4)
N4 C16 C15 120.9(4)
N4 C16 C17 115.5(4)
C15 C16 C17 123.6(4)
N5 C17 C18 119.4(4)
N5 C17 C16 113.1(3)
C18 C17 C16 127.4(4)
C19 C18 C17 119.1(4)
C18 C19 C20 121.0(4)
C19 C20 C21 118.4(4)
N5 C21 C20 119.8(4)
N5 C21 C22 113.3(3)
C20 C21 C22 126.8(4)
N6 C22 C23 121.0(4)
N6 C22 C21 114.7(3)
C23 C22 C21 124.2(4)
C24 C23 C22 120.3(4)
C23 C24 C25 118.6(4)
C24 C25 C26 119.5(4)
N6 C26 C25 122.4(4)
O3A Cl1A O2A 109.6(2)
O3A Cl1A O4A 109.90(19)
O2A Cl1A O4A 109.09(18)
O3A Cl1A O1A 109.83(17)
O2A Cl1A O1A 110.35(16)
O4A Cl1A O1A 108.01(18)
O4B Cl1B O2B 110.7(5)
O4B Cl1B O1B 114.2(5)
O2B Cl1B O1B 111.4(4)
O4B Cl1B O3B 109.8(5)
O2B Cl1B O3B 103.4(5)
O1B Cl1B O3B 106.8(5)
O2B' Cl1' O1B' 113.5(5)
O2B' Cl1' O3B' 106.6(5)
O1B' Cl1' O3B' 110.9(6)
O2B' Cl1' O4B' 107.1(5)
O1B' Cl1' O4B' 110.1(5)
O3B' Cl1' O4B' 108.4(5)

loop_
_geom_bond_atom_site_label_1
_geom_bond_atom_site_label_2
_geom_bond_distance
Ru1 N5 1.964(3)
Ru1 N2 2.019(3)
Ru1 N6 2.071(3)
Ru1 N4 2.077(3)
Ru1 N1 2.107(3)
Ru1 O3 2.110(3)
N1 C1 1.342(5)
N1 C5 1.369(5)
N2 N3 1.341(4)
N2 C6 1.350(5)
N3 C8 1.362(5)
N4 C12 1.343(5)
N4 C16 1.375(5)
N5 C17 1.350(5)
N5 C21 1.358(5)
N6 C26 1.338(5)
N6 C22 1.377(5)
O1 C9 1.330(5)
O1 C10 1.463(5)
O2 C9 1.207(5)
C1 C2 1.376(6)
C2 C3 1.385(6)
C3 C4 1.381(6)
C4 C5 1.384(5)
C5 C6 1.454(5)
C6 C7 1.393(5)
C7 C8 1.366(5)
C8 C9 1.474(6)
C10 C11 1.501(6)
C12 C13 1.382(6)
C13 C14 1.383(6)
C14 C15 1.379(6)
C15 C16 1.382(6)
C16 C17 1.470(5)
C17 C18 1.391(5)
C18 C19 1.374(6)
C19 C20 1.385(6)
C20 C21 1.387(5)
C21 C22 1.464(6)
C22 C23 1.380(6)
C23 C24 1.373(6)
C24 C25 1.380(6)
C25 C26 1.384(6)
Cl1A O3A 1.421(3)
Cl1A O2A 1.428(3)
Cl1A O4A 1.444(3)
Cl1A O1A 1.445(3)
Cl1B O4B 1.413(5)
Cl1B O2B 1.426(5)
Cl1B O1B 1.429(4)
Cl1B O3B 1.436(5)
Cl1' O2B' 1.422(5)
Cl1' O1B' 1.425(5)
Cl1' O3B' 1.425(5)
Cl1' O4B' 1.439(5)

loop_
_geom_torsion_atom_site_label_1
_geom_torsion_atom_site_label_2
_geom_torsion_atom_site_label_3
_geom_torsion_atom_site_label_4
_geom_torsion
C6 N2 N3 C8 0.6(4)
Ru1 N2 N3 C8 -172.9(3)
C5 N1 C1 C2 0.1(6)
Ru1 N1 C1 C2 178.2(3)
N1 C1 C2 C3 -0.3(7)
C1 C2 C3 C4 0.9(7)
C2 C3 C4 C5 -1.2(7)
C1 N1 C5 C4 -0.5(6)
Ru1 N1 C5 C4 -178.7(3)
C1 N1 C5 C6 -179.2(4)
Ru1 N1 C5 C6 2.5(4)
C3 C4 C5 N1 1.0(6)
C3 C4 C5 C6 179.6(4)
N3 N2 C6 C7 -0.7(4)
Ru1 N2 C6 C7 174.1(3)
N3 N2 C6 C5 180.0(3)
Ru1 N2 C6 C5 -5.2(5)
N1 C5 C6 N2 1.6(5)
C4 C5 C6 N2 -177.1(4)
N1 C5 C6 C7 -177.6(4)
C4 C5 C6 C7 3.8(8)
N2 C6 C7 C8 0.5(5)
C5 C6 C7 C8 179.7(5)
N2 N3 C8 C7 -0.3(5)
N2 N3 C8 C9 177.4(4)
C6 C7 C8 N3 -0.1(5)
C6 C7 C8 C9 -177.6(4)
C10 O1 C9 O2 -3.8(6)
C10 O1 C9 C8 177.0(3)
N3 C8 C9 O2 174.2(4)
C7 C8 C9 O2 -8.7(7)
N3 C8 C9 O1 -6.7(6)
C7 C8 C9 O1 170.5(4)
C9 O1 C10 C11 165.3(4)
C16 N4 C12 C13 -0.9(6)
Ru1 N4 C12 C13 174.1(3)
N4 C12 C13 C14 1.2(7)
C12 C13 C14 C15 0.3(6)
C13 C14 C15 C16 -1.9(6)
C12 N4 C16 C15 -0.8(6)
Ru1 N4 C16 C15 -176.5(3)
C12 N4 C16 C17 178.0(3)
Ru1 N4 C16 C17 2.2(4)
C14 C15 C16 N4 2.2(6)
C14 C15 C16 C17 -176.4(4)
C21 N5 C17 C18 4.5(5)
Ru1 N5 C17 C18 178.6(3)
C21 N5 C17 C16 -172.7(3)
Ru1 N5 C17 C16 1.4(4)
N4 C16 C17 N5 -2.4(5)
C15 C16 C17 N5 176.3(4)
N4 C16 C17 C18 -179.3(4)
C15 C16 C17 C18 -0.6(6)
N5 C17 C18 C19 -3.0(6)
C16 C17 C18 C19 173.8(4)
C17 C18 C19 C20 -0.7(6)
C18 C19 C20 C21 2.9(6)
C17 N5 C21 C20 -2.2(5)
Ru1 N5 C21 C20 -176.4(3)
C17 N5 C21 C22 178.7(3)
Ru1 N5 C21 C22 4.5(4)
C19 C20 C21 N5 -1.5(6)
C19 C20 C21 C22 177.5(4)
C26 N6 C22 C23 0.4(5)
Ru1 N6 C22 C23 -179.5(3)
C26 N6 C22 C21 -179.6(3)
Ru1 N6 C22 C21 0.4(4)
N5 C21 C22 N6 -3.1(5)
C20 C21 C22 N6 177.9(4)
N5 C21 C22 C23 176.9(4)
C20 C21 C22 C23 -2.1(6)
N6 C22 C23 C24 -0.2(6)
C21 C22 C23 C24 179.8(4)
C22 C23 C24 C25 0.7(6)
C23 C24 C25 C26 -1.4(6)
C22 N6 C26 C25 -1.2(6)
Ru1 N6 C26 C25 178.8(3)
C24 C25 C26 N6 1.7(6)
